data_2230093
loop_
_publ_author_name
'Burlakov, Vladimir V.'
'Arndt, Perdita'
'Spannenberg, Anke'
'Rosenthal, Uwe'

_publ_section_title
;
 Tris(\h^5^-cyclopentadienyl)hafnium(III)
;
_journal_coeditor_code NG5148
_journal_issue 5
_journal_name_full 'Acta Crystallographica Section E'
_journal_page_first m629
_journal_paper_doi 10.1107/S1600536811014516
_journal_volume 67
_journal_year 2011
_chemical_formula_iupac '[Hf (C5 H5)3]'
_chemical_formula_moiety 'C15 H15 Hf'
_chemical_formula_sum 'C15 H15 Hf'
_chemical_formula_weight 373.76
_chemical_name_systematic
;
Tris(\h^5^-cyclopentadienyl)hafnium(III)
;
_space_group_IT_number 176
_symmetry_cell_setting hexagonal
_symmetry_space_group_name_Hall '-P 6c'
_symmetry_space_group_name_H-M 'P 63/m'
_atom_sites_solution_hydrogens geom
_atom_sites_solution_primary direct
_atom_sites_solution_secondary difmap
_audit_creation_method SHELXL-97
_cell_angle_alpha 90.00
_cell_angle_beta 90.00
_cell_angle_gamma 120.00
_cell_formula_units_Z 2
_cell_length_a 7.9772(4)
_cell_length_b 7.9772
_cell_length_c 10.2975(6)
_cell_measurement_reflns_used 4609
_cell_measurement_temperature 150(2)
_cell_measurement_theta_max 28.42
_cell_measurement_theta_min 1.93
_cell_volume 567.50(4)
_computing_cell_refinement 'X-AREA (Stoe & Cie, 2005)'
_computing_data_collection 'X-AREA (Stoe & Cie, 2005)'
_computing_data_reduction 'X-AREA (Stoe & Cie, 2005)'
_computing_molecular_graphics 'XP in SHELXTL (Sheldrick, 2008)'
_computing_publication_material 'SHELXL97 (Sheldrick, 2008)'
_computing_structure_refinement 'SHELXL97 (Sheldrick, 2008)'
_computing_structure_solution 'SHELXS97 (Sheldrick, 2008)'
_diffrn_ambient_temperature 150(2)
_diffrn_measured_fraction_theta_full 1.000
_diffrn_measured_fraction_theta_max 1.000
_diffrn_measurement_device_type 'Stoe IPDS II'
_diffrn_measurement_method \w
_diffrn_radiation_monochromator graphite
_diffrn_radiation_source 'fine-focus sealed tube'
_diffrn_radiation_type MoK\a
_diffrn_radiation_wavelength 0.71073
_diffrn_reflns_av_R_equivalents 0.0970
_diffrn_reflns_av_sigmaI/netI 0.0237
_diffrn_reflns_limit_h_max 9
_diffrn_reflns_limit_h_min -9
_diffrn_reflns_limit_k_max 9
_diffrn_reflns_limit_k_min -9
_diffrn_reflns_limit_l_max 12
_diffrn_reflns_limit_l_min -12
_diffrn_reflns_number 7314
_diffrn_reflns_theta_full 24.99
_diffrn_reflns_theta_max 24.99
_diffrn_reflns_theta_min 2.95
_exptl_absorpt_coefficient_mu 9.157
_exptl_absorpt_correction_T_max 0.3462
_exptl_absorpt_correction_T_min 0.1499
_exptl_absorpt_correction_type numerical
_exptl_absorpt_process_details '(X-SHAPE and X-RED32; Stoe & Cie, 2005)'
_exptl_crystal_colour yellow
_exptl_crystal_density_diffrn 2.187
_exptl_crystal_density_method 'not measured'
_exptl_crystal_description prism
_exptl_crystal_F_000 354
_exptl_crystal_size_max 0.30
_exptl_crystal_size_mid 0.20
_exptl_crystal_size_min 0.15
_refine_diff_density_max 0.946
_refine_diff_density_min -3.400
_refine_ls_extinction_method none
_refine_ls_goodness_of_fit_ref 1.217
_refine_ls_hydrogen_treatment constr
_refine_ls_matrix_type full
_refine_ls_number_parameters 27
_refine_ls_number_reflns 362
_refine_ls_number_restraints 0
_refine_ls_restrained_S_all 1.217
_refine_ls_R_factor_all 0.0382
_refine_ls_R_factor_gt 0.0336
_refine_ls_shift/su_max 0.000
_refine_ls_shift/su_mean 0.000
_refine_ls_structure_factor_coef Fsqd
_refine_ls_weighting_details 'calc w=1/[\s^2^(Fo^2^)+(0.0163P)^2^+5.6136P] where P=(Fo^2^+2Fc^2^)/3'
_refine_ls_weighting_scheme calc
_refine_ls_wR_factor_gt 0.0737
_refine_ls_wR_factor_ref 0.0759
_reflns_number_gt 333
_reflns_number_total 362
_reflns_threshold_expression I>2\s(I)
_cod_data_source_file ng5148.cif
_cod_data_source_block I
_cod_original_cell_volume 567.50(5)
_cod_database_code 2230093
_cod_database_fobs_code 2230093

loop_
_symmetry_equiv_pos_as_xyz
'x, y, z'
'-y, x-y, z'
'-x+y, -x, z'
'-x, -y, z+1/2'
'y, -x+y, z+1/2'
'x-y, x, z+1/2'
'-x, -y, -z'
'y, -x+y, -z'
'x-y, x, -z'
'x, y, -z-1/2'
'-y, x-y, -z-1/2'
'-x+y, -x, -z-1/2'

loop_
_atom_site_type_symbol
_atom_site_label
_atom_site_fract_x
_atom_site_fract_y
_atom_site_fract_z
_atom_site_U_iso_or_equiv
_atom_site_adp_type
_atom_site_calc_flag
_atom_site_refinement_flags
_atom_site_occupancy
_atom_site_disorder_assembly
_atom_site_disorder_group
Hf Hf1 0.3333 0.6667 0.2500 0.0342(3) Uani d S 1 . .
C C1 0.4331(9) 0.4179(9) 0.1824(6) 0.0236(13) Uani d . 1 . .
H H1 0.5434 0.4592 0.1283 0.028 Uiso calc R 1 . .
C C2 0.2408(10) 0.3460(10) 0.1393(7) 0.0300(15) Uani d . 1 . .
H H2 0.1992 0.3347 0.0517 0.036 Uiso calc R 1 . .
C C3 0.1229(14) 0.2944(13) 0.2500 0.026(2) Uani d S 1 . .
H H3 -0.0143 0.2344 0.2500 0.032 Uiso calc SR 1 . .

loop_
_atom_site_aniso_label
_atom_site_aniso_U_11
_atom_site_aniso_U_22
_atom_site_aniso_U_33
_atom_site_aniso_U_12
_atom_site_aniso_U_13
_atom_site_aniso_U_23
Hf1 0.0126(3) 0.0126(3) 0.0772(6) 0.00632(15) 0.000 0.000
C1 0.022(3) 0.019(3) 0.031(3) 0.011(3) 0.003(3) -0.002(3)
C2 0.024(3) 0.027(4) 0.035(4) 0.010(3) -0.004(3) -0.001(3)
C3 0.017(4) 0.014(4) 0.048(6) 0.008(4) 0.000 0.000

loop_
_atom_type_symbol
_atom_type_description
_atom_type_scat_dispersion_real
_atom_type_scat_dispersion_imag
_atom_type_scat_source
C C 0.0033 0.0016 'International Tables Vol C Tables 4.2.6.8 and 6.1.1.4'
H H 0.0000 0.0000 'International Tables Vol C Tables 4.2.6.8 and 6.1.1.4'
Hf Hf -0.5830 6.1852 'International Tables Vol C Tables 4.2.6.8 and 6.1.1.4'

loop_
_geom_angle_atom_site_label_1
_geom_angle_atom_site_label_2
_geom_angle_atom_site_label_3
_geom_angle_site_symmetry_1
_geom_angle_site_symmetry_3
_geom_angle
_geom_angle_publ_flag
C2 Hf1 C2 12_566 10_556 101.55(19) ?
C2 Hf1 C2 12_566 3_565 53.1(3) ?
C2 Hf1 C2 10_556 3_565 126.86(8) ?
C2 Hf1 C2 12_566 11_666 101.55(19) ?
C2 Hf1 C2 10_556 11_666 101.55(19) ?
C2 Hf1 C2 3_565 11_666 126.86(8) ?
C2 Hf1 C2 12_566 . 126.86(8) ?
C2 Hf1 C2 10_556 . 53.1(3) ?
C2 Hf1 C2 3_565 . 101.55(19) ?
C2 Hf1 C2 11_666 . 126.86(8) ?
C2 Hf1 C2 12_566 2_665 126.86(8) ?
C2 Hf1 C2 10_556 2_665 126.86(8) ?
C2 Hf1 C2 3_565 2_665 101.55(19) ?
C2 Hf1 C2 11_666 2_665 53.1(3) ?
C2 Hf1 C2 . 2_665 101.55(19) ?
C2 Hf1 C1 12_566 12_566 32.0(2) ?
C2 Hf1 C1 10_556 12_566 81.0(2) ?
C2 Hf1 C1 3_565 12_566 52.7(2) ?
C2 Hf1 C1 11_666 12_566 130.0(2) ?
C2 Hf1 C1 . 12_566 94.8(2) ?
C2 Hf1 C1 2_665 12_566 152.2(2) ?
C2 Hf1 C1 12_566 3_565 52.7(2) ?
C2 Hf1 C1 10_556 3_565 94.8(2) ?
C2 Hf1 C1 3_565 3_565 32.0(2) ?
C2 Hf1 C1 11_666 3_565 152.2(2) ?
C2 Hf1 C1 . 3_565 81.0(2) ?
C2 Hf1 C1 2_665 3_565 130.0(2) ?
C1 Hf1 C1 12_566 3_565 31.4(3) ?
C2 Hf1 C1 12_566 11_666 81.0(2) ?
C2 Hf1 C1 10_556 11_666 130.0(2) ?
C2 Hf1 C1 3_565 11_666 94.8(2) ?
C2 Hf1 C1 11_666 11_666 32.0(2) ?
C2 Hf1 C1 . 11_666 152.2(2) ?
C2 Hf1 C1 2_665 11_666 52.7(2) ?
C1 Hf1 C1 12_566 11_666 112.98(12) ?
C1 Hf1 C1 3_565 11_666 122.45(4) ?
C2 Hf1 C1 12_566 2_665 94.8(2) ?
C2 Hf1 C1 10_556 2_665 152.2(2) ?
C2 Hf1 C1 3_565 2_665 81.0(2) ?
C2 Hf1 C1 11_666 2_665 52.7(2) ?
C2 Hf1 C1 . 2_665 130.0(2) ?
C2 Hf1 C1 2_665 2_665 32.0(2) ?
C1 Hf1 C1 12_566 2_665 122.45(4) ?
C1 Hf1 C1 3_565 2_665 112.98(12) ?
C1 Hf1 C1 11_666 2_665 31.4(3) ?
C2 Hf1 C1 12_566 . 152.1(2) ?
C2 Hf1 C1 10_556 . 52.7(2) ?
C2 Hf1 C1 3_565 . 130.0(2) ?
C2 Hf1 C1 11_666 . 94.8(2) ?
C2 Hf1 C1 . . 32.0(2) ?
C2 Hf1 C1 2_665 . 81.0(2) ?
C1 Hf1 C1 12_566 . 122.45(4) ?
C1 Hf1 C1 3_565 . 112.98(12) ?
C1 Hf1 C1 11_666 . 122.45(4) ?
C1 Hf1 C1 2_665 . 112.98(12) ?
C2 Hf1 C1 12_566 10_556 130.0(2) ?
C2 Hf1 C1 10_556 10_556 32.0(2) ?
C2 Hf1 C1 3_565 10_556 152.1(2) ?
C2 Hf1 C1 11_666 10_556 81.0(2) ?
C2 Hf1 C1 . 10_556 52.7(2) ?
C2 Hf1 C1 2_665 10_556 94.8(2) ?
C1 Hf1 C1 12_566 10_556 112.98(12) ?
C1 Hf1 C1 3_565 10_556 122.45(4) ?
C1 Hf1 C1 11_666 10_556 112.98(12) ?
C1 Hf1 C1 2_665 10_556 122.45(4) ?
C1 Hf1 C1 . 10_556 31.4(3) ?
C1 C1 C2 10_556 . 108.3(4) ?
C1 C1 Hf1 10_556 . 74.32(14) ?
C2 C1 Hf1 . . 72.9(4) ?
C1 C1 H1 10_556 . 125.9 ?
C2 C1 H1 . . 125.9 ?
Hf1 C1 H1 . . 118.7 ?
C3 C2 C1 . . 107.3(6) ?
C3 C2 Hf1 . . 75.3(5) ?
C1 C2 Hf1 . . 75.0(4) ?
C3 C2 H2 . . 126.4 ?
C1 C2 H2 . . 126.4 ?
Hf1 C2 H2 . . 115.6 ?
C2 C3 C2 . 10_556 108.7(8) ?
C2 C3 Hf1 . . 73.0(5) ?
C2 C3 Hf1 10_556 . 73.0(5) ?
C2 C3 H3 . . 125.6 ?
C2 C3 H3 10_556 . 125.6 ?
Hf1 C3 H3 . . 120.2 ?

loop_
_geom_bond_atom_site_label_1
_geom_bond_atom_site_label_2
_geom_bond_site_symmetry_2
_geom_bond_distance
_geom_bond_publ_flag
Hf1 C2 12_566 2.549(7) ?
Hf1 C2 10_556 2.549(7) ?
Hf1 C2 3_565 2.549(7) ?
Hf1 C2 11_666 2.549(7) ?
Hf1 C2 . 2.549(7) ?
Hf1 C2 2_665 2.549(7) ?
Hf1 C1 12_566 2.576(6) ?
Hf1 C1 3_565 2.576(6) ?
Hf1 C1 11_666 2.576(6) ?
Hf1 C1 2_665 2.576(6) ?
Hf1 C1 . 2.576(6) ?
Hf1 C1 10_556 2.576(6) ?
C1 C1 10_556 1.392(12) ?
C1 C2 . 1.414(9) ?
C1 H1 . 0.9500 ?
C2 C3 . 1.402(9) ?
C2 H2 . 0.9500 ?
C3 C2 10_556 1.402(9) ?
C3 H3 . 0.9500 ?
